data_7115603
loop_
_publ_author_name
'Komala Pandurangan'
'Jonathan A. Kitchen'
'Salvador Blasco'
'Francesca Paradisi'
'Thorfinnur Gunnlaugsson'

_publ_section_title
;
 Supramolecular pyridyl urea gels as soft matter with antibacterial
 properties against MRSA and/or E. coli
;
_journal_name_full Chem.Commun.
_journal_page_first 10819
_journal_paper_doi 10.1039/C4cc04028G
_journal_volume 50
_journal_year 2014
_chemical_formula_sum 'C13 H14 N4 O4'
_chemical_formula_weight 290.28
_chemical_name_systematic
; 
 ? 
;
_space_group_IT_number 14
_symmetry_cell_setting monoclinic
_symmetry_space_group_name_Hall '-P 2ybc'
_symmetry_space_group_name_H-M 'P 1 21/c 1'
_atom_sites_solution_hydrogens geom
_atom_sites_solution_primary direct
_atom_sites_solution_secondary difmap
_audit_creation_method SHELXL-97
_cell_angle_alpha 90.00
_cell_angle_beta 92.01(3)
_cell_angle_gamma 90.00
_cell_formula_units_Z 4
_cell_length_a 8.1756(16)
_cell_length_b 14.365(3)
_cell_length_c 11.375(2)
_cell_measurement_reflns_used 5271
_cell_measurement_temperature 162(2)
_cell_measurement_theta_max 31.3458
_cell_measurement_theta_min 2.2846
_cell_volume 1335.1(4)
_computing_structure_refinement 'SHELXL-97 (Sheldrick, 1997)'
_computing_structure_solution 'SHELXS-97 (Sheldrick, 1990)'
_diffrn_ambient_temperature 162(2)
_diffrn_measured_fraction_theta_full 0.992
_diffrn_measured_fraction_theta_max 0.992
_diffrn_measurement_device_type 'Rigaku saturn 724'
_diffrn_measurement_method 'omega and phi scans'
_diffrn_radiation_monochromator graphite
_diffrn_radiation_source 'fine-focus sealed tube'
_diffrn_radiation_type MoK\a
_diffrn_radiation_wavelength 0.71073
_diffrn_reflns_av_R_equivalents 0.0172
_diffrn_reflns_av_sigmaI/netI 0.0113
_diffrn_reflns_limit_h_max 9
_diffrn_reflns_limit_h_min -9
_diffrn_reflns_limit_k_max 17
_diffrn_reflns_limit_k_min -13
_diffrn_reflns_limit_l_max 13
_diffrn_reflns_limit_l_min -11
_diffrn_reflns_number 10627
_diffrn_reflns_theta_full 24.99
_diffrn_reflns_theta_max 24.99
_diffrn_reflns_theta_min 2.49
_exptl_absorpt_coefficient_mu 0.110
_exptl_absorpt_correction_T_max 1.0000
_exptl_absorpt_correction_T_min 0.8995
_exptl_absorpt_correction_type multi-scan
_exptl_absorpt_process_details CrystalClear
_exptl_crystal_colour Yellow
_exptl_crystal_density_diffrn 1.444
_exptl_crystal_density_method 'not measured'
_exptl_crystal_description Block
_exptl_crystal_F_000 608
_exptl_crystal_size_max 0.44
_exptl_crystal_size_mid 0.32
_exptl_crystal_size_min 0.31
_refine_diff_density_max 0.231
_refine_diff_density_min -0.181
_refine_diff_density_rms 0.034
_refine_ls_extinction_method none
_refine_ls_goodness_of_fit_ref 1.063
_refine_ls_hydrogen_treatment mixed
_refine_ls_matrix_type full
_refine_ls_number_parameters 203
_refine_ls_number_reflns 2328
_refine_ls_number_restraints 0
_refine_ls_restrained_S_all 1.063
_refine_ls_R_factor_all 0.0358
_refine_ls_R_factor_gt 0.0353
_refine_ls_shift/su_max 0.000
_refine_ls_shift/su_mean 0.000
_refine_ls_structure_factor_coef Fsqd
_refine_ls_weighting_details 'calc w=1/[\s^2^(Fo^2^)+(0.0493P)^2^+0.4232P] where P=(Fo^2^+2Fc^2^)/3'
_refine_ls_weighting_scheme calc
_refine_ls_wR_factor_gt 0.0918
_refine_ls_wR_factor_ref 0.0921
_reflns_number_gt 2289
_reflns_number_total 2328
_reflns_threshold_expression >2sigma(I)
_cod_data_source_file c4cc04028g2.cif
_cod_data_source_block kp11
_cod_original_cell_volume 1335.1(5)
_cod_original_sg_symbol_H-M P2(1)/c
_cod_database_code 7115603

loop_
_symmetry_equiv_pos_as_xyz
'x, y, z'
'-x, y+1/2, -z+1/2'
'-x, -y, -z'
'x, -y-1/2, z-1/2'

loop_
_atom_site_label
_atom_site_type_symbol
_atom_site_fract_x
_atom_site_fract_y
_atom_site_fract_z
_atom_site_U_iso_or_equiv
_atom_site_adp_type
_atom_site_occupancy
_atom_site_symmetry_multiplicity
_atom_site_calc_flag
_atom_site_refinement_flags
O1 O 0.35727(10) 0.08165(6) 0.41867(7) 0.0300(2) Uani 1 1 d .
O2 O 0.40952(16) 0.51219(7) 0.39040(10) 0.0534(3) Uani 1 1 d .
O3 O 0.25863(14) 0.41123(7) 0.47472(10) 0.0480(3) Uani 1 1 d .
N1 N 0.06136(14) -0.09886(8) 0.75298(9) 0.0357(3) Uani 1 1 d .
N2 N 0.15147(12) 0.13078(7) 0.53659(9) 0.0257(2) Uani 1 1 d .
H2X H 0.0799(19) 0.1784(11) 0.5485(13) 0.037(4) Uiso 1 1 d .
N3 N 0.26615(13) 0.23358(7) 0.41196(9) 0.0275(3) Uani 1 1 d .
H3X H 0.2207(19) 0.2724(12) 0.4542(14) 0.035(4) Uiso 1 1 d .
N4 N 0.35744(14) 0.43257(8) 0.39970(10) 0.0361(3) Uani 1 1 d .
C1 C 0.18688(17) -0.09909(9) 0.68036(11) 0.0331(3) Uani 1 1 d .
H1 H 0.2545 -0.1529 0.6803 0.040 Uiso 1 1 calc R
C2 C 0.22550(15) -0.02735(8) 0.60570(10) 0.0274(3) Uani 1 1 d .
H2 H 0.3166 -0.0318 0.5564 0.033 Uiso 1 1 calc R
C3 C 0.12706(14) 0.05203(8) 0.60467(10) 0.0240(3) Uani 1 1 d .
C4 C -0.00448(15) 0.05337(9) 0.67990(11) 0.0303(3) Uani 1 1 d .
H4 H -0.0747 0.1060 0.6819 0.036 Uiso 1 1 calc R
C5 C -0.03151(16) -0.02218(10) 0.75102(11) 0.0348(3) Uani 1 1 d .
H5 H -0.1214 -0.0197 0.8017 0.042 Uiso 1 1 calc R
C6 C 0.26649(14) 0.14219(8) 0.45254(10) 0.0236(3) Uani 1 1 d .
C7 C 0.36548(14) 0.26742(9) 0.32471(11) 0.0266(3) Uani 1 1 d .
C8 C 0.42037(16) 0.20819(9) 0.23630(11) 0.0320(3) Uani 1 1 d .
H8 H 0.3863 0.1450 0.2352 0.038 Uiso 1 1 calc R
C9 C 0.52236(17) 0.23960(10) 0.15123(12) 0.0369(3) Uani 1 1 d .
H9 H 0.5587 0.1975 0.0933 0.044 Uiso 1 1 calc R
C10 C 0.57302(16) 0.33161(11) 0.14867(13) 0.0400(4) Uani 1 1 d .
H10 H 0.6456 0.3523 0.0907 0.048 Uiso 1 1 calc R
C11 C 0.51682(16) 0.39258(10) 0.23109(13) 0.0376(3) Uani 1 1 d .
H11 H 0.5482 0.4562 0.2287 0.045 Uiso 1 1 calc R
C12 C 0.41411(15) 0.36166(9) 0.31819(11) 0.0298(3) Uani 1 1 d .
O100 O -0.04701(13) 0.28512(7) 0.55927(9) 0.0404(3) Uani 1 1 d .
H10X H -0.050(3) 0.3190(16) 0.621(2) 0.077(7) Uiso 1 1 d .
C100 C -0.1244(2) 0.33322(11) 0.46486(13) 0.0444(4) Uani 1 1 d .
H10D H -0.1218 0.4002 0.4809 0.067 Uiso 1 1 calc R
H10C H -0.2384 0.3125 0.4556 0.067 Uiso 1 1 calc R
H10B H -0.0670 0.3204 0.3924 0.067 Uiso 1 1 calc R

loop_
_atom_site_aniso_label
_atom_site_aniso_U_11
_atom_site_aniso_U_22
_atom_site_aniso_U_33
_atom_site_aniso_U_23
_atom_site_aniso_U_13
_atom_site_aniso_U_12
O1 0.0332(5) 0.0248(5) 0.0327(5) 0.0010(4) 0.0094(4) 0.0056(4)
O2 0.0816(8) 0.0229(5) 0.0547(7) 0.0050(5) -0.0104(6) -0.0140(5)
O3 0.0535(7) 0.0280(5) 0.0635(7) -0.0070(5) 0.0163(5) -0.0014(5)
N1 0.0430(6) 0.0331(6) 0.0306(6) 0.0051(5) -0.0017(5) -0.0102(5)
N2 0.0278(5) 0.0203(5) 0.0294(5) 0.0007(4) 0.0072(4) 0.0027(4)
N3 0.0313(6) 0.0197(5) 0.0322(6) -0.0004(4) 0.0095(4) 0.0007(4)
N4 0.0412(6) 0.0222(6) 0.0441(7) 0.0047(5) -0.0084(5) -0.0022(5)
C1 0.0391(7) 0.0259(6) 0.0339(7) 0.0020(5) -0.0043(5) -0.0014(5)
C2 0.0309(6) 0.0240(6) 0.0273(6) -0.0011(5) 0.0001(5) -0.0015(5)
C3 0.0263(6) 0.0233(6) 0.0221(6) -0.0020(5) -0.0016(4) -0.0042(5)
C4 0.0300(6) 0.0307(7) 0.0305(6) -0.0010(5) 0.0043(5) -0.0007(5)
C5 0.0352(7) 0.0396(8) 0.0298(7) 0.0012(6) 0.0043(5) -0.0094(6)
C6 0.0248(6) 0.0210(6) 0.0251(6) -0.0015(5) 0.0012(4) -0.0005(5)
C7 0.0234(6) 0.0257(6) 0.0305(6) 0.0051(5) 0.0002(5) 0.0006(5)
C8 0.0345(7) 0.0285(7) 0.0334(7) 0.0056(5) 0.0059(5) 0.0025(5)
C9 0.0349(7) 0.0423(8) 0.0339(7) 0.0111(6) 0.0068(6) 0.0084(6)
C10 0.0285(7) 0.0515(9) 0.0402(8) 0.0202(7) 0.0052(6) 0.0004(6)
C11 0.0304(7) 0.0342(7) 0.0476(8) 0.0185(6) -0.0065(6) -0.0066(6)
C12 0.0272(6) 0.0256(7) 0.0363(7) 0.0066(5) -0.0049(5) -0.0006(5)
O100 0.0556(6) 0.0314(5) 0.0346(5) -0.0050(4) 0.0057(4) 0.0156(5)
C100 0.0491(8) 0.0444(9) 0.0399(8) 0.0016(7) 0.0047(6) 0.0116(7)

loop_
_atom_type_symbol
_atom_type_description
_atom_type_scat_dispersion_real
_atom_type_scat_dispersion_imag
_atom_type_scat_source
C C 0.0033 0.0016 'International Tables Vol C Tables 4.2.6.8 and 6.1.1.4'
H H 0.0000 0.0000 'International Tables Vol C Tables 4.2.6.8 and 6.1.1.4'
N N 0.0061 0.0033 'International Tables Vol C Tables 4.2.6.8 and 6.1.1.4'
O O 0.0106 0.0060 'International Tables Vol C Tables 4.2.6.8 and 6.1.1.4'

loop_
_geom_angle_atom_site_label_1
_geom_angle_atom_site_label_2
_geom_angle_atom_site_label_3
_geom_angle
C5 N1 C1 116.00(11)
C6 N2 C3 126.88(10)
C6 N2 H2X 118.1(10)
C3 N2 H2X 115.0(10)
C6 N3 C7 124.86(11)
C6 N3 H3X 115.8(11)
C7 N3 H3X 117.5(11)
O2 N4 O3 121.93(13)
O2 N4 C12 118.42(12)
O3 N4 C12 119.65(11)
N1 C1 C2 125.08(12)
N1 C1 H1 117.5
C2 C1 H1 117.5
C1 C2 C3 118.12(12)
C1 C2 H2 120.9
C3 C2 H2 120.9
N2 C3 C2 125.16(11)
N2 C3 C4 117.31(11)
C2 C3 C4 117.51(11)
C5 C4 C3 119.47(12)
C5 C4 H4 120.3
C3 C4 H4 120.3
N1 C5 C4 123.82(12)
N1 C5 H5 118.1
C4 C5 H5 118.1
O1 C6 N2 125.16(11)
O1 C6 N3 124.36(11)
N2 C6 N3 110.48(10)
N3 C7 C8 120.58(11)
N3 C7 C12 122.95(12)
C8 C7 C12 116.46(11)
C9 C8 C7 121.50(13)
C9 C8 H8 119.2
C7 C8 H8 119.2
C8 C9 C10 121.10(14)
C8 C9 H9 119.4
C10 C9 H9 119.4
C11 C10 C9 119.10(13)
C11 C10 H10 120.4
C9 C10 H10 120.4
C10 C11 C12 120.42(13)
C10 C11 H11 119.8
C12 C11 H11 119.8
C11 C12 C7 121.33(13)
C11 C12 N4 116.14(12)
C7 C12 N4 122.51(11)
C100 O100 H10X 108.8(15)
O100 C100 H10D 109.5
O100 C100 H10C 109.5
H10D C100 H10C 109.5
O100 C100 H10B 109.5
H10D C100 H10B 109.5
H10C C100 H10B 109.5

loop_
_geom_bond_atom_site_label_1
_geom_bond_atom_site_label_2
_geom_bond_distance
O1 C6 1.2148(15)
O2 N4 1.2262(15)
O3 N4 1.2341(16)
N1 C5 1.3375(19)
N1 C1 1.3397(18)
N2 C6 1.3741(16)
N2 C3 1.3893(16)
N2 H2X 0.913(17)
N3 C6 1.3915(16)
N3 C7 1.3919(16)
N3 H3X 0.832(17)
N4 C12 1.4635(18)
C1 C2 1.3791(18)
C1 H1 0.9500
C2 C3 1.3955(17)
C2 H2 0.9500
C3 C4 1.3977(18)
C4 C5 1.3760(19)
C4 H4 0.9500
C5 H5 0.9500
C7 C8 1.4029(18)
C7 C12 1.4136(18)
C8 C9 1.3754(19)
C8 H8 0.9500
C9 C10 1.386(2)
C9 H9 0.9500
C10 C11 1.374(2)
C10 H10 0.9500
C11 C12 1.3937(19)
C11 H11 0.9500
O100 C100 1.4085(18)
O100 H10X 0.86(2)
C100 H10D 0.9800
C100 H10C 0.9800
C100 H10B 0.9800

loop_
_geom_hbond_atom_site_label_D
_geom_hbond_atom_site_label_H
_geom_hbond_atom_site_label_A
_geom_hbond_distance_DH
_geom_hbond_distance_HA
_geom_hbond_distance_DA
_geom_hbond_angle_DHA
_geom_hbond_site_symmetry_A
N2 H2X O100 0.913(17) 1.857(17) 2.7648(15) 171.9(14) .
N3 H3X O3 0.832(17) 2.031(17) 2.6511(15) 130.9(14) .
N3 H3X O100 0.832(17) 2.537(16) 3.1955(17) 137.0(14) .
O100 H10X N1 0.86(2) 1.86(2) 2.7148(15) 175(2) 2_556

loop_
_geom_torsion_atom_site_label_1
_geom_torsion_atom_site_label_2
_geom_torsion_atom_site_label_3
_geom_torsion_atom_site_label_4
_geom_torsion
C5 N1 C1 C2 -0.01(19)
N1 C1 C2 C3 -0.11(19)
C6 N2 C3 C2 5.52(19)
C6 N2 C3 C4 -175.95(11)
C1 C2 C3 N2 178.61(11)
C1 C2 C3 C4 0.08(16)
N2 C3 C4 C5 -178.57(11)
C2 C3 C4 C5 0.07(17)
C1 N1 C5 C4 0.18(19)
C3 C4 C5 N1 -0.2(2)
C3 N2 C6 O1 5.91(19)
C3 N2 C6 N3 -173.46(11)
C7 N3 C6 O1 2.19(19)
C7 N3 C6 N2 -178.44(11)
C6 N3 C7 C8 28.30(18)
C6 N3 C7 C12 -152.85(12)
N3 C7 C8 C9 -178.13(12)
C12 C7 C8 C9 2.95(18)
C7 C8 C9 C10 -0.9(2)
C8 C9 C10 C11 -1.6(2)
C9 C10 C11 C12 1.9(2)
C10 C11 C12 C7 0.25(19)
C10 C11 C12 N4 -178.36(12)
N3 C7 C12 C11 178.49(11)
C8 C7 C12 C11 -2.61(18)
N3 C7 C12 N4 -2.99(18)
C8 C7 C12 N4 175.91(11)
O2 N4 C12 C11 -3.70(17)
O3 N4 C12 C11 175.78(12)
O2 N4 C12 C7 177.71(12)
O3 N4 C12 C7 -2.81(18)
